data_1505445
loop_
_publ_author_name
'Wang, Qi-Qiang'
'Wang, De-Xian'
'Zheng, Qi-Yu'
'Wang, Mei-Xiang'

_publ_section_title
;
 Formation and conformational conversion of flattened partial cone oxygen
 bridged calix[2]arene[2]triazines.
;
_journal_issue 15
_journal_name_full 'Organic letters'
_journal_page_first 2847
_journal_page_last 2850
_journal_paper_doi 10.1021/ol0710008
_journal_volume 9
_journal_year 2007
_chemical_formula_sum 'C49 H54 Cl2 N6 O6'
_chemical_formula_weight 893.88
_chemical_name_systematic
; 
 ? 
;
_space_group_IT_number 15
_symmetry_cell_setting monoclinic
_symmetry_space_group_name_Hall '-C 2yc'
_symmetry_space_group_name_H-M 'C 1 2/c 1'
_atom_sites_solution_hydrogens geom
_atom_sites_solution_primary direct
_atom_sites_solution_secondary difmap
_audit_creation_method SHELXL-97
_cell_angle_alpha 90.00
_cell_angle_beta 91.79(3)
_cell_angle_gamma 90.00
_cell_formula_units_Z 4
_cell_length_a 14.890(3)
_cell_length_b 17.963(4)
_cell_length_c 18.365(4)
_cell_measurement_reflns_used 10455
_cell_measurement_temperature 293(2)
_cell_measurement_theta_max 27.47
_cell_measurement_theta_min 1.78
_cell_volume 4909.7(18)
_computing_cell_refinement 'Rapid Auto(Rigaku 2001)'
_computing_data_collection 'Rapid Auto(Rigaku 2001)'
_computing_data_reduction 'Rapid Auto(Rigaku 2001)'
_computing_structure_refinement 'SHELXL-97 (Sheldrick, 1997)'
_computing_structure_solution 'SHELXS-97 (Sheldrick, 1990)'
_diffrn_ambient_temperature 293(2)
_diffrn_measured_fraction_theta_full 0.990
_diffrn_measured_fraction_theta_max 0.990
_diffrn_measurement_device_type 'Rigaku raxis Rapid IP'
_diffrn_measurement_method oscillation
_diffrn_radiation_monochromator graphite
_diffrn_radiation_source 'Rotating Anode'
_diffrn_radiation_type MoK\a
_diffrn_radiation_wavelength 0.71073
_diffrn_reflns_av_R_equivalents 0.0463
_diffrn_reflns_av_sigmaI/netI 0.0567
_diffrn_reflns_limit_h_max 19
_diffrn_reflns_limit_h_min -19
_diffrn_reflns_limit_k_max 23
_diffrn_reflns_limit_k_min -23
_diffrn_reflns_limit_l_max 23
_diffrn_reflns_limit_l_min -23
_diffrn_reflns_number 10455
_diffrn_reflns_theta_full 27.47
_diffrn_reflns_theta_max 27.47
_diffrn_reflns_theta_min 1.78
_exptl_absorpt_coefficient_mu 0.185
_exptl_absorpt_correction_T_max 0.9215
_exptl_absorpt_correction_T_min 0.8515
_exptl_absorpt_process_details abscor
_exptl_crystal_colour colorless
_exptl_crystal_density_diffrn 1.209
_exptl_crystal_density_method 'not measured'
_exptl_crystal_description block
_exptl_crystal_F_000 1888
_exptl_crystal_size_max 0.90
_exptl_crystal_size_mid 0.63
_exptl_crystal_size_min 0.45
_refine_diff_density_max 0.576
_refine_diff_density_min -0.422
_refine_diff_density_rms 0.105
_refine_ls_extinction_coef 0.0075(12)
_refine_ls_extinction_expression Fc^*^=kFc[1+0.001xFc^2^\l^3^/sin(2\q)]^-1/4^
_refine_ls_extinction_method SHELXL
_refine_ls_goodness_of_fit_ref 1.127
_refine_ls_hydrogen_treatment mixed
_refine_ls_matrix_type full
_refine_ls_number_parameters 358
_refine_ls_number_reflns 5568
_refine_ls_number_restraints 0
_refine_ls_restrained_S_all 1.127
_refine_ls_R_factor_all 0.1722
_refine_ls_R_factor_gt 0.1285
_refine_ls_shift/su_max 0.000
_refine_ls_shift/su_mean 0.000
_refine_ls_structure_factor_coef Fsqd
_refine_ls_weighting_details 'calc w=1/[\s^2^(Fo^2^)+(0.1465P)^2^+7.9402P] where P=(Fo^2^+2Fc^2^)/3'
_refine_ls_weighting_scheme calc
_refine_ls_wR_factor_gt 0.3186
_refine_ls_wR_factor_ref 0.3472
_reflns_number_gt 3613
_reflns_number_total 5568
_reflns_threshold_expression >2sigma(I)
_cod_data_source_file ol0710008si20070429_041220.cif
_cod_data_source_block a
_cod_original_cell_volume 4909.7(17)
_cod_original_sg_symbol_H-M C2/c
_cod_database_code 1505445

loop_
_symmetry_equiv_pos_as_xyz
'x, y, z'
'-x, y, -z+1/2'
'x+1/2, y+1/2, z'
'-x+1/2, y+1/2, -z+1/2'
'-x, -y, -z'
'x, -y, z-1/2'
'-x+1/2, -y+1/2, -z'
'x+1/2, -y+1/2, z-1/2'

loop_
_atom_site_label
_atom_site_type_symbol
_atom_site_fract_x
_atom_site_fract_y
_atom_site_fract_z
_atom_site_U_iso_or_equiv
_atom_site_adp_type
_atom_site_occupancy
_atom_site_symmetry_multiplicity
_atom_site_calc_flag
_atom_site_refinement_flags
_atom_site_disorder_assembly
_atom_site_disorder_group
N1 N 0.7635(2) 0.18688(17) 0.39014(16) 0.0508(8) Uani 1 1 d . B .
N2 N 0.7786(3) 0.1898(2) 0.26223(17) 0.0749(12) Uani 1 1 d . B .
N3 N 0.7895(3) 0.0753(2) 0.3260(2) 0.0774(12) Uani 1 1 d . B .
O1 O 0.7840(2) 0.07492(15) 0.44867(15) 0.0621(8) Uani 1 1 d . B .
O2 O 0.7543(2) 0.20633(16) 0.67668(14) 0.0662(9) Uani 1 1 d . . .
O3 O 0.6747(2) 0.1230(3) 0.5626(2) 0.0992(12) Uani 1 1 d . . .
C1 C 0.7632(3) 0.2204(2) 0.3260(2) 0.0535(9) Uani 1 1 d . . .
C2 C 0.7896(4) 0.1161(3) 0.2657(2) 0.0819(16) Uani 1 1 d . . .
C3 C 0.7790(3) 0.1147(2) 0.3859(2) 0.0552(10) Uani 1 1 d . . .
C4 C 0.7635(3) 0.1403(2) 0.5621(2) 0.0522(9) Uani 1 1 d . B .
C5 C 0.8195(3) 0.11356(19) 0.50992(19) 0.0494(9) Uani 1 1 d . . .
C6 C 0.9117(3) 0.1193(2) 0.51726(19) 0.0502(9) Uani 1 1 d . B .
H6A H 0.9471 0.0995 0.4812 0.060 Uiso 1 1 calc R . .
C7 C 0.9528(2) 0.15350(19) 0.57690(18) 0.0474(8) Uani 1 1 d . . .
C8 C 0.8970(3) 0.1844(2) 0.62816(19) 0.0514(9) Uani 1 1 d . B .
H8A H 0.9219 0.2098 0.6681 0.062 Uiso 1 1 calc R . .
C9 C 0.8059(3) 0.1777(2) 0.62020(19) 0.0516(9) Uani 1 1 d . . .
C10 C 0.6122(4) 0.1635(4) 0.5260(4) 0.107(2) Uani 1 1 d . . .
H10A H 0.6098 0.1496 0.4749 0.129 Uiso 1 1 calc R . .
H10B H 0.6263 0.2161 0.5296 0.129 Uiso 1 1 calc R . .
C11 C 0.5229(3) 0.1476(4) 0.5602(4) 0.103(2) Uani 1 1 d . . .
C12 C 0.5040(6) 0.1810(7) 0.6226(5) 0.182(5) Uani 1 1 d . . .
H12A H 0.5465 0.2126 0.6442 0.218 Uiso 1 1 calc R . .
C13 C 0.4258(8) 0.1707(9) 0.6554(7) 0.226(7) Uani 1 1 d . . .
H13A H 0.4145 0.1949 0.6989 0.271 Uiso 1 1 calc R . .
C14 C 0.3634(7) 0.1248(10) 0.6248(7) 0.202(7) Uani 1 1 d . . .
H14A H 0.3091 0.1186 0.6477 0.242 Uiso 1 1 calc R . .
C15 C 0.3771(6) 0.0870(7) 0.5615(7) 0.167(4) Uani 1 1 d . . .
H15A H 0.3338 0.0551 0.5415 0.200 Uiso 1 1 calc R . .
C16 C 0.4598(5) 0.0984(5) 0.5280(4) 0.125(3) Uani 1 1 d . . .
H16A H 0.4725 0.0737 0.4851 0.150 Uiso 1 1 calc R . .
C17 C 1.0555(3) 0.1552(3) 0.5876(2) 0.0653(11) Uani 1 1 d . A .
C18 C 1.0916(9) 0.2112(7) 0.5348(9) 0.092(4) Uani 0.50 1 d P A 1
H18A H 1.0864 0.1916 0.4862 0.139 Uiso 0.50 1 calc PR A 1
H18B H 1.1536 0.2211 0.5470 0.139 Uiso 0.50 1 calc PR A 1
H18C H 1.0578 0.2566 0.5375 0.139 Uiso 0.50 1 calc PR A 1
C18' C 1.1040(11) 0.133(2) 0.5208(9) 0.27(2) Uani 0.50 1 d P A 2
H18D H 1.0782 0.0873 0.5015 0.405 Uiso 0.50 1 calc PR A 2
H18E H 1.1664 0.1245 0.5332 0.405 Uiso 0.50 1 calc PR A 2
H18F H 1.0985 0.1712 0.4848 0.405 Uiso 0.50 1 calc PR A 2
C19 C 1.0944(6) 0.0792(6) 0.5736(7) 0.074(3) Uani 0.50 1 d P A 1
H19A H 1.0499 0.0487 0.5493 0.111 Uiso 0.50 1 calc PR A 1
H19B H 1.1126 0.0567 0.6191 0.111 Uiso 0.50 1 calc PR A 1
H19C H 1.1456 0.0841 0.5434 0.111 Uiso 0.50 1 calc PR A 1
C19' C 1.0780(8) 0.0943(14) 0.6428(12) 0.178(11) Uani 0.50 1 d P A 2
H19D H 1.0585 0.0471 0.6236 0.267 Uiso 0.50 1 calc PR A 2
H19E H 1.0480 0.1043 0.6872 0.267 Uiso 0.50 1 calc PR A 2
H19F H 1.1418 0.0932 0.6523 0.267 Uiso 0.50 1 calc PR A 2
C20 C 1.0855(8) 0.1786(9) 0.6654(6) 0.085(3) Uani 0.50 1 d P A 1
H20A H 1.0813 0.1367 0.6976 0.128 Uiso 0.50 1 calc PR A 1
H20B H 1.0473 0.2179 0.6818 0.128 Uiso 0.50 1 calc PR A 1
H20C H 1.1465 0.1959 0.6653 0.128 Uiso 0.50 1 calc PR A 1
C20' C 1.0864(11) 0.2286(11) 0.6227(19) 0.194(13) Uani 0.50 1 d P A 2
H20D H 1.0735 0.2690 0.5897 0.291 Uiso 0.50 1 calc PR A 2
H20E H 1.1499 0.2265 0.6333 0.291 Uiso 0.50 1 calc PR A 2
H20F H 1.0551 0.2363 0.6670 0.291 Uiso 0.50 1 calc PR A 2
C21 C 0.7824(10) 0.0644(9) 0.1965(7) 0.077(4) Uani 0.50 1 d P B 1
C21' C 0.8290(13) 0.0857(10) 0.1914(9) 0.088(5) Uani 0.50 1 d P B 2
C22 C 0.8770(13) 0.0399(17) 0.1889(9) 0.131(8) Uani 0.50 1 d P B 1
H22A H 0.8949 0.0098 0.2299 0.197 Uiso 0.50 1 calc PR B 1
H22B H 0.9153 0.0828 0.1868 0.197 Uiso 0.50 1 calc PR B 1
H22C H 0.8818 0.0115 0.1449 0.197 Uiso 0.50 1 calc PR B 1
C22' C 0.9171(10) 0.1148(11) 0.1704(8) 0.123(5) Uani 0.50 1 d P B 2
H22D H 0.9604 0.1067 0.2094 0.185 Uiso 0.50 1 calc PR B 2
H22E H 0.9123 0.1672 0.1606 0.185 Uiso 0.50 1 calc PR B 2
H22F H 0.9361 0.0895 0.1275 0.185 Uiso 0.50 1 calc PR B 2
C23 C 0.7334(16) -0.0057(11) 0.2029(9) 0.164(8) Uani 0.50 1 d P B 1
H23A H 0.6711 0.0046 0.2103 0.246 Uiso 0.50 1 calc PR B 1
H23B H 0.7578 -0.0335 0.2435 0.246 Uiso 0.50 1 calc PR B 1
H23C H 0.7392 -0.0341 0.1591 0.246 Uiso 0.50 1 calc PR B 1
C23' C 0.837(2) -0.0002(10) 0.2040(10) 0.161(12) Uani 0.50 1 d P B 2
H23D H 0.8915 -0.0110 0.2309 0.242 Uiso 0.50 1 calc PR B 2
H23E H 0.8370 -0.0252 0.1578 0.242 Uiso 0.50 1 calc PR B 2
H23F H 0.7865 -0.0171 0.2309 0.242 Uiso 0.50 1 calc PR B 2
C24 C 0.750(2) 0.1135(16) 0.1296(13) 0.108(6) Uani 0.50 1 d P B 1
H24A H 0.6870 0.1232 0.1325 0.162 Uiso 0.50 1 calc PR B 1
H24B H 0.7615 0.0875 0.0852 0.162 Uiso 0.50 1 calc PR B 1
H24C H 0.7825 0.1598 0.1304 0.162 Uiso 0.50 1 calc PR B 1
C24' C 0.755(4) 0.099(3) 0.1403(19) 0.28(3) Uani 0.50 1 d P B 2
H24D H 0.7710 0.0829 0.0927 0.426 Uiso 0.50 1 calc PR B 2
H24E H 0.7415 0.1514 0.1391 0.426 Uiso 0.50 1 calc PR B 2
H24F H 0.7031 0.0721 0.1553 0.426 Uiso 0.50 1 calc PR B 2
C25 C 0.5000 0.0931(9) 0.2500 0.233(13) Uani 1 2 d S . .
Cl1 Cl 0.523(2) 0.0375(16) 0.3118(15) 0.61(2) Uani 0.50 1 d P . .
Cl2 Cl 0.5485(13) 0.1358(13) 0.2862(14) 0.469(17) Uani 0.50 1 d P . .

loop_
_atom_site_aniso_label
_atom_site_aniso_U_11
_atom_site_aniso_U_22
_atom_site_aniso_U_33
_atom_site_aniso_U_23
_atom_site_aniso_U_13
_atom_site_aniso_U_12
N1 0.0506(17) 0.0542(18) 0.0472(16) -0.0117(13) -0.0027(12) 0.0117(14)
N2 0.096(3) 0.086(3) 0.0426(18) -0.0109(16) 0.0007(17) 0.037(2)
N3 0.101(3) 0.068(2) 0.061(2) -0.0269(18) -0.0235(19) 0.035(2)
O1 0.079(2) 0.0473(15) 0.0587(16) -0.0095(12) -0.0147(13) 0.0039(13)
O2 0.086(2) 0.0625(18) 0.0516(16) -0.0009(12) 0.0179(13) 0.0210(15)
O3 0.056(2) 0.131(3) 0.110(3) 0.013(2) 0.0000(18) 0.013(2)
C1 0.052(2) 0.059(2) 0.049(2) -0.0086(16) -0.0012(15) 0.0160(17)
C2 0.110(4) 0.085(3) 0.049(2) -0.023(2) -0.017(2) 0.046(3)
C3 0.054(2) 0.056(2) 0.055(2) -0.0148(17) -0.0138(16) 0.0101(17)
C4 0.047(2) 0.053(2) 0.057(2) 0.0022(16) -0.0018(15) 0.0082(16)
C5 0.061(2) 0.0379(18) 0.0484(19) -0.0029(14) -0.0089(15) 0.0085(16)
C6 0.056(2) 0.0439(19) 0.0508(19) -0.0015(15) 0.0046(15) 0.0155(16)
C7 0.050(2) 0.0459(19) 0.0459(18) 0.0067(14) -0.0041(14) 0.0085(15)
C8 0.068(2) 0.0450(19) 0.0410(18) 0.0010(14) -0.0073(15) 0.0055(17)
C9 0.060(2) 0.050(2) 0.0445(19) 0.0037(15) 0.0046(15) 0.0177(17)
C10 0.085(4) 0.142(6) 0.095(4) 0.020(4) -0.005(3) 0.007(4)
C11 0.048(3) 0.161(6) 0.099(4) 0.005(4) -0.006(3) 0.005(3)
C12 0.108(6) 0.319(15) 0.121(7) -0.056(8) 0.032(5) -0.017(7)
C13 0.095(7) 0.41(2) 0.172(10) -0.037(12) 0.032(7) 0.009(10)
C14 0.069(5) 0.38(2) 0.163(10) 0.071(12) 0.018(6) 0.035(9)
C15 0.079(5) 0.223(11) 0.195(10) 0.065(9) -0.034(6) -0.046(6)
C16 0.075(4) 0.171(7) 0.128(5) 0.018(5) -0.018(4) -0.003(4)
C17 0.051(2) 0.076(3) 0.068(3) 0.007(2) -0.0053(18) 0.008(2)
C18 0.078(8) 0.079(7) 0.121(10) 0.021(7) 0.006(7) -0.021(6)
C18' 0.067(9) 0.65(7) 0.099(12) 0.06(2) 0.030(8) 0.11(2)
C19 0.046(5) 0.076(6) 0.101(8) 0.000(5) -0.005(5) 0.019(4)
C19' 0.055(7) 0.26(2) 0.22(2) 0.160(19) 0.005(9) 0.050(11)
C20 0.074(7) 0.105(9) 0.074(6) -0.023(6) -0.026(5) 0.014(7)
C20' 0.071(9) 0.132(16) 0.37(4) -0.03(2) -0.059(16) -0.025(10)
C21 0.084(9) 0.090(11) 0.055(6) -0.042(6) -0.014(7) 0.025(8)
C21' 0.107(13) 0.088(10) 0.069(7) -0.040(7) -0.011(9) 0.016(10)
C22 0.111(13) 0.19(2) 0.092(11) -0.039(14) 0.014(9) 0.069(16)
C22' 0.123(12) 0.151(14) 0.098(9) -0.034(9) 0.043(8) 0.032(10)
C23 0.22(2) 0.166(17) 0.108(11) -0.107(12) 0.011(12) -0.039(15)
C23' 0.29(4) 0.093(12) 0.103(12) -0.059(10) 0.073(16) -0.003(15)
C24 0.154(15) 0.132(12) 0.036(7) -0.024(7) -0.033(7) 0.037(11)
C24' 0.42(6) 0.37(6) 0.066(18) -0.08(3) -0.07(2) 0.23(5)
C25 0.22(3) 0.089(10) 0.39(4) 0.000 0.10(2) 0.000
Cl1 0.63(4) 0.64(4) 0.54(4) 0.21(3) -0.26(3) -0.05(4)
Cl2 0.305(19) 0.60(4) 0.50(3) -0.29(3) -0.011(16) -0.02(2)

loop_
_atom_type_symbol
_atom_type_description
_atom_type_scat_dispersion_real
_atom_type_scat_dispersion_imag
_atom_type_scat_source
C C 0.0033 0.0016 'International Tables Vol C Tables 4.2.6.8 and 6.1.1.4'
H H 0.0000 0.0000 'International Tables Vol C Tables 4.2.6.8 and 6.1.1.4'
N N 0.0061 0.0033 'International Tables Vol C Tables 4.2.6.8 and 6.1.1.4'
O O 0.0106 0.0060 'International Tables Vol C Tables 4.2.6.8 and 6.1.1.4'
Cl Cl 0.1484 0.1585 'International Tables Vol C Tables 4.2.6.8 and 6.1.1.4'

loop_
_geom_angle_atom_site_label_1
_geom_angle_atom_site_label_2
_geom_angle_atom_site_label_3
_geom_angle
_geom_angle_site_symmetry_1
_geom_angle_site_symmetry_3
C3 N1 C1 112.9(3) . .
C1 N2 C2 113.2(4) . .
C3 N3 C2 113.6(4) . .
C3 O1 C5 115.3(3) . .
C1 O2 C9 116.2(3) 7_656 .
C10 O3 C4 122.2(5) . .
N2 C1 N1 127.2(4) . .
N2 C1 O2 114.5(4) . 7_656
N1 C1 O2 118.3(3) . 7_656
N3 C2 N2 125.8(4) . .
N3 C2 C21 110.1(8) . .
N2 C2 C21 122.7(7) . .
N3 C2 C21' 122.2(8) . .
N2 C2 C21' 110.2(8) . .
C21 C2 C21' 29.2(6) . .
N1 C3 N3 127.0(4) . .
N1 C3 O1 118.2(3) . .
N3 C3 O1 114.8(3) . .
O3 C4 C5 122.4(4) . .
O3 C4 C9 121.5(4) . .
C5 C4 C9 115.5(3) . .
C4 C5 C6 121.9(3) . .
C4 C5 O1 120.4(3) . .
C6 C5 O1 117.5(3) . .
C5 C6 C7 121.7(3) . .
C6 C7 C8 117.0(3) . .
C6 C7 C17 121.7(3) . .
C8 C7 C17 121.3(3) . .
C9 C8 C7 120.3(3) . .
C8 C9 C4 123.3(3) . .
C8 C9 O2 116.9(3) . .
C4 C9 O2 119.7(4) . .
O3 C10 C11 107.1(5) . .
C12 C11 C16 119.2(7) . .
C12 C11 C10 118.9(7) . .
C16 C11 C10 121.9(7) . .
C11 C12 C13 122.3(11) . .
C12 C13 C14 119.5(12) . .
C13 C14 C15 122.6(10) . .
C14 C15 C16 117.1(10) . .
C11 C16 C15 119.3(9) . .
C18' C17 C19 54.3(15) . .
C18' C17 C18 57.6(15) . .
C19 C17 C18 110.3(8) . .
C18' C17 C19' 104.4(16) . .
C19 C17 C19' 52.1(10) . .
C18 C17 C19' 146.3(8) . .
C18' C17 C20' 115.6(18) . .
C19 C17 C20' 137.6(8) . .
C18 C17 C20' 65.6(12) . .
C19' C17 C20' 106.4(15) . .
C18' C17 C7 113.1(9) . .
C19 C17 C7 110.3(5) . .
C18 C17 C7 107.7(6) . .
C19' C17 C7 105.6(6) . .
C20' C17 C7 110.8(7) . .
C18' C17 C20 134.4(9) . .
C19 C17 C20 107.7(7) . .
C18 C17 C20 108.3(8) . .
C19' C17 C20 61.8(11) . .
C20' C17 C20 45.6(11) . .
C7 C17 C20 112.5(5) . .
C23 C21 C22 103.3(16) . .
C23 C21 C24 113.9(15) . .
C22 C21 C24 111.0(19) . .
C23 C21 C2 117.7(12) . .
C22 C21 C2 102.0(12) . .
C24 C21 C2 108.0(13) . .
C24' C21' C22' 116(3) . .
C24' C21' C23' 108(3) . .
C22' C21' C23' 109.0(19) . .
C24' C21' C2 102(2) . .
C22' C21' C2 117.1(11) . .
C23' C21' C2 103.8(13) . .
Cl2 C25 Cl2 103(3) . 2_655
Cl2 C25 Cl1 155.6(18) . 2_655
Cl2 C25 Cl1 83.9(14) 2_655 2_655
Cl2 C25 Cl1 83.9(14) . .
Cl2 C25 Cl1 155.6(18) 2_655 .
Cl1 C25 Cl1 99(2) 2_655 .
C25 Cl1 Cl2 41.0(8) . .
C25 Cl1 Cl1 40.3(12) . 2_655
Cl2 Cl1 Cl1 79.2(13) . 2_655
C25 Cl2 Cl1 55.0(11) . .
C25 Cl2 Cl2 38.5(15) . 2_655
Cl1 Cl2 Cl2 91.0(11) . 2_655

loop_
_geom_bond_atom_site_label_1
_geom_bond_atom_site_label_2
_geom_bond_distance
_geom_bond_site_symmetry_2
N1 C3 1.319(5) .
N1 C1 1.323(5) .
N2 C1 1.320(5) .
N2 C2 1.334(6) .
N3 C3 1.322(5) .
N3 C2 1.327(6) .
O1 C3 1.357(5) .
O1 C5 1.411(4) .
O2 C1 1.343(5) 7_656
O2 C9 1.408(4) .
O3 C10 1.346(7) .
O3 C4 1.358(5) .
C1 O2 1.343(5) 7_656
C2 C21 1.577(13) .
C2 C21' 1.599(16) .
C4 C5 1.377(5) .
C4 C9 1.395(5) .
C5 C6 1.378(5) .
C6 C7 1.383(5) .
C7 C8 1.391(5) .
C7 C17 1.535(5) .
C8 C9 1.365(6) .
C10 C11 1.515(8) .
C11 C12 1.333(10) .
C11 C16 1.406(10) .
C12 C13 1.341(13) .
C13 C14 1.351(19) .
C14 C15 1.367(17) .
C15 C16 1.409(12) .
C17 C18' 1.500(18) .
C17 C19 1.507(10) .
C17 C18 1.509(12) .
C17 C19' 1.521(13) .
C17 C20' 1.533(19) .
C17 C20 1.543(11) .
C21 C23 1.46(3) .
C21 C22 1.49(2) .
C21 C24 1.57(3) .
C21' C24' 1.45(4) .
C21' C22' 1.48(2) .
C21' C23' 1.56(3) .
C25 Cl2 1.235(16) .
C25 Cl2 1.235(16) 2_655
C25 Cl1 1.54(2) 2_655
C25 Cl1 1.54(2) .
Cl1 Cl2 1.87(3) .
Cl1 Cl1 2.35(5) 2_655
Cl2 Cl2 1.93(4) 2_655
